data_1505189
loop_
_publ_author_name
'Bis, Joanna A.'
'Vishweshwar, Peddy'
'Weyna, David'
'Zaworotko, Michael J.'

_publ_section_title
;
 Hierarchy of Supramolecular Synthons:&#x00A0; Persistent
 Hydroxyl&#x00B7;&#x00B7;&#x00B7;Pyridine Hydrogen Bonds in Cocrystals
 That Contain a Cyano Acceptor
;
_journal_issue 3
_journal_name_full 'Molecular Pharmaceutics'
_journal_page_first 401
_journal_paper_doi 10.1021/mp070012s
_journal_volume 4
_journal_year 2007
_chemical_formula_sum 'C26 H22 N4 O2'
_chemical_formula_weight 422.48
_chemical_name_systematic
; 
 ? 
;
_space_group_IT_number 14
_symmetry_cell_setting monoclinic
_symmetry_space_group_name_Hall '-P 2ybc'
_symmetry_space_group_name_H-M 'P 1 21/c 1'
_atom_sites_solution_hydrogens geom
_atom_sites_solution_primary direct
_atom_sites_solution_secondary difmap
_audit_creation_method SHELXL-97
_cell_angle_alpha 90.00
_cell_angle_beta 113.661(3)
_cell_angle_gamma 90.00
_cell_formula_units_Z 2
_cell_length_a 13.223(3)
_cell_length_b 6.1971(12)
_cell_length_c 14.630(3)
_cell_measurement_reflns_used 2759
_cell_measurement_temperature 100(2)
_cell_measurement_theta_max 28.00
_cell_measurement_theta_min 2.82
_cell_volume 1098.1(4)
_computing_cell_refinement 'Bruker SMART'
_computing_data_collection 'Bruker SMART'
_computing_data_reduction 'Bruker SAINT'
_computing_molecular_graphics 'Bruker SHELXTL'
_computing_publication_material 'Bruker SHELXTL'
_computing_structure_refinement 'SHELXL-97 (Sheldrick, 1997)'
_computing_structure_solution 'SHELXS-97 (Sheldrick, 1990)'
_diffrn_ambient_temperature 100(2)
_diffrn_measured_fraction_theta_full 0.994
_diffrn_measured_fraction_theta_max 0.994
_diffrn_measurement_device_type 'CCD area detector'
_diffrn_measurement_method 'phi and omega scans'
_diffrn_radiation_monochromator graphite
_diffrn_radiation_source 'fine-focus sealed tube'
_diffrn_radiation_type MoK\a
_diffrn_radiation_wavelength 0.71073
_diffrn_reflns_av_R_equivalents 0.0433
_diffrn_reflns_av_sigmaI/netI 0.0587
_diffrn_reflns_limit_h_max 16
_diffrn_reflns_limit_h_min -16
_diffrn_reflns_limit_k_max 7
_diffrn_reflns_limit_k_min -7
_diffrn_reflns_limit_l_max 13
_diffrn_reflns_limit_l_min -18
_diffrn_reflns_number 6196
_diffrn_reflns_theta_full 26.73
_diffrn_reflns_theta_max 26.73
_diffrn_reflns_theta_min 1.68
_exptl_absorpt_coefficient_mu 0.083
_exptl_absorpt_correction_T_max 1.000
_exptl_absorpt_correction_T_min 0.765
_exptl_absorpt_correction_type SADABS
_exptl_crystal_colour colorless
_exptl_crystal_density_diffrn 1.278
_exptl_crystal_density_meas 0
_exptl_crystal_density_method 'not measured'
_exptl_crystal_description plate
_exptl_crystal_F_000 444
_exptl_crystal_size_max 0.10
_exptl_crystal_size_mid 0.10
_exptl_crystal_size_min 0.05
_refine_diff_density_max 0.241
_refine_diff_density_min -0.258
_refine_diff_density_rms 0.052
_refine_ls_extinction_method none
_refine_ls_goodness_of_fit_ref 1.103
_refine_ls_hydrogen_treatment mixed
_refine_ls_matrix_type full
_refine_ls_number_parameters 145
_refine_ls_number_reflns 2314
_refine_ls_number_restraints 0
_refine_ls_restrained_S_all 1.103
_refine_ls_R_factor_all 0.0803
_refine_ls_R_factor_gt 0.0597
_refine_ls_shift/su_max 0.000
_refine_ls_shift/su_mean 0.000
_refine_ls_structure_factor_coef Fsqd
_refine_ls_weighting_details 'calc w=1/[\s^2^(Fo^2^)+(0.0555P)^2^+0.5238P] where P=(Fo^2^+2Fc^2^)/3'
_refine_ls_weighting_scheme calc
_refine_ls_wR_factor_gt 0.1463
_refine_ls_wR_factor_ref 0.1550
_reflns_number_gt 1810
_reflns_number_total 2314
_reflns_threshold_expression >2sigma(I)
_cod_data_source_file mp070012ssi20070321_042143.cif
_cod_data_source_block jb448b
_cod_depositor_comments
;
The following automatic conversions were performed:

'_symmetry_cell_setting' value 'Monoclinic' changed to 'monoclinic'
according to /home/saulius/struct/CIF-dictionaries/cif_core.dic
dictionary named 'cif_core.dic' version 2.4.1 from 2010-06-29.

Automatic conversion script
Id: cif_fix_values 1715 2011-07-08 13:25:40Z adriana 
;
_cod_original_sg_symbol_H-M P2(1)/c
_cod_database_code 1505189

loop_
_symmetry_equiv_pos_as_xyz
'x, y, z'
'-x, y+1/2, -z+1/2'
'-x, -y, -z'
'x, -y-1/2, z-1/2'

loop_
_atom_site_label
_atom_site_type_symbol
_atom_site_fract_x
_atom_site_fract_y
_atom_site_fract_z
_atom_site_U_iso_or_equiv
_atom_site_adp_type
_atom_site_occupancy
_atom_site_symmetry_multiplicity
_atom_site_calc_flag
_atom_site_refinement_flags
O1 O 0.39732(12) 0.1274(2) 0.30458(13) 0.0284(4) Uani 1 1 d .
H1 H 0.4736 0.1216 0.3300 0.034 Uiso 1 1 d R
N1 N -0.01444(16) 0.4550(3) 0.30983(17) 0.0329(5) Uani 1 1 d .
C1 C 0.35238(17) 0.3011(3) 0.33006(16) 0.0202(5) Uani 1 1 d .
C2 C 0.41363(17) 0.4854(3) 0.37340(16) 0.0219(5) Uani 1 1 d .
H2 H 0.4898 0.4913 0.3858 0.026 Uiso 1 1 calc R
C3 C 0.36405(18) 0.6600(3) 0.39850(17) 0.0248(5) Uani 1 1 d .
H3 H 0.4067 0.7843 0.4280 0.030 Uiso 1 1 calc R
C4 C 0.25309(18) 0.6550(3) 0.38105(17) 0.0232(5) Uani 1 1 d .
H4 H 0.2192 0.7743 0.3984 0.028 Uiso 1 1 calc R
C5 C 0.19211(17) 0.4707(3) 0.33746(16) 0.0211(5) Uani 1 1 d .
C6 C 0.24054(17) 0.2930(3) 0.31198(16) 0.0207(5) Uani 1 1 d .
H6 H 0.1979 0.1685 0.2828 0.025 Uiso 1 1 calc R
C7 C 0.07660(18) 0.4606(3) 0.32119(17) 0.0238(5) Uani 1 1 d .
N11 N 0.61864(14) 0.0923(3) 0.37889(14) 0.0222(4) Uani 1 1 d .
C11 C 0.68458(18) 0.2338(3) 0.35934(17) 0.0241(5) Uani 1 1 d .
H11 H 0.6537 0.3669 0.3285 0.029 Uiso 1 1 calc R
C12 C 0.79496(17) 0.1950(3) 0.38186(16) 0.0233(5) Uani 1 1 d .
H12 H 0.8385 0.3016 0.3679 0.028 Uiso 1 1 calc R
C13 C 0.84219(17) 0.0003(3) 0.42484(16) 0.0213(5) Uani 1 1 d .
C14 C 0.77457(18) -0.1461(3) 0.44600(17) 0.0235(5) Uani 1 1 d .
H14 H 0.8033 -0.2806 0.4765 0.028 Uiso 1 1 calc R
C15 C 0.66510(18) -0.0937(3) 0.42216(17) 0.0230(5) Uani 1 1 d .
H15 H 0.6204 -0.1954 0.4374 0.028 Uiso 1 1 calc R
C16 C 0.96220(17) -0.0485(4) 0.44972(17) 0.0264(5) Uani 1 1 d .
H16A H 0.9828 0.0104 0.3966 0.032 Uiso 1 1 calc R
H16B H 0.9729 -0.2068 0.4517 0.032 Uiso 1 1 calc R

loop_
_atom_site_aniso_label
_atom_site_aniso_U_11
_atom_site_aniso_U_22
_atom_site_aniso_U_33
_atom_site_aniso_U_23
_atom_site_aniso_U_13
_atom_site_aniso_U_12
O1 0.0162(8) 0.0238(8) 0.0431(10) -0.0076(7) 0.0097(7) 0.0012(6)
N1 0.0262(11) 0.0309(11) 0.0491(14) 0.0041(10) 0.0230(11) 0.0024(9)
C1 0.0196(11) 0.0196(10) 0.0222(12) 0.0005(8) 0.0091(9) 0.0018(8)
C2 0.0174(10) 0.0273(11) 0.0207(11) 0.0006(9) 0.0074(9) -0.0023(9)
C3 0.0257(12) 0.0238(11) 0.0261(12) -0.0058(9) 0.0116(10) -0.0052(9)
C4 0.0253(11) 0.0241(11) 0.0243(12) -0.0001(9) 0.0144(10) 0.0024(9)
C5 0.0201(11) 0.0249(11) 0.0209(11) 0.0045(9) 0.0111(9) 0.0007(9)
C6 0.0182(10) 0.0192(10) 0.0243(12) 0.0011(9) 0.0082(9) -0.0022(8)
C7 0.0264(12) 0.0211(11) 0.0286(12) 0.0030(9) 0.0157(10) 0.0014(9)
N11 0.0173(9) 0.0269(9) 0.0236(10) -0.0037(8) 0.0095(8) 0.0003(7)
C11 0.0249(12) 0.0249(11) 0.0249(12) 0.0022(9) 0.0125(10) 0.0029(9)
C12 0.0224(11) 0.0253(11) 0.0265(13) -0.0009(9) 0.0142(10) -0.0045(9)
C13 0.0179(11) 0.0289(11) 0.0186(11) -0.0051(9) 0.0088(9) 0.0001(9)
C14 0.0245(11) 0.0221(10) 0.0251(12) 0.0023(9) 0.0112(10) 0.0031(9)
C15 0.0206(11) 0.0261(11) 0.0257(12) -0.0003(9) 0.0129(10) -0.0032(9)
C16 0.0195(12) 0.0341(12) 0.0281(13) -0.0058(10) 0.0122(10) 0.0026(10)

loop_
_atom_type_symbol
_atom_type_description
_atom_type_scat_dispersion_real
_atom_type_scat_dispersion_imag
_atom_type_scat_source
C C 0.0033 0.0016 'International Tables Vol C Tables 4.2.6.8 and 6.1.1.4'
H H 0.0000 0.0000 'International Tables Vol C Tables 4.2.6.8 and 6.1.1.4'
N N 0.0061 0.0033 'International Tables Vol C Tables 4.2.6.8 and 6.1.1.4'
O O 0.0106 0.0060 'International Tables Vol C Tables 4.2.6.8 and 6.1.1.4'

loop_
_geom_angle_atom_site_label_1
_geom_angle_atom_site_label_2
_geom_angle_atom_site_label_3
_geom_angle
_geom_angle_site_symmetry_3
O1 C1 C6 117.97(18) .
O1 C1 C2 122.49(19) .
C6 C1 C2 119.54(19) .
C3 C2 C1 120.53(19) .
C4 C3 C2 120.8(2) .
C3 C4 C5 118.51(19) .
C4 C5 C6 121.60(19) .
C4 C5 C7 119.17(19) .
C6 C5 C7 119.20(19) .
C1 C6 C5 119.06(19) .
N1 C7 C5 178.7(3) .
C15 N11 C11 116.60(18) .
N11 C11 C12 123.2(2) .
C11 C12 C13 119.9(2) .
C12 C13 C14 117.05(19) .
C12 C13 C16 121.45(19) .
C14 C13 C16 121.5(2) .
C15 C14 C13 119.4(2) .
N11 C15 C14 123.76(19) .
C13 C16 C16 111.8(2) 3_756

loop_
_geom_bond_atom_site_label_1
_geom_bond_atom_site_label_2
_geom_bond_distance
_geom_bond_site_symmetry_2
O1 C1 1.352(2) .
N1 C7 1.148(3) .
C1 C6 1.395(3) .
C1 C2 1.396(3) .
C2 C3 1.389(3) .
C3 C4 1.385(3) .
C4 C5 1.396(3) .
C5 C6 1.397(3) .
C5 C7 1.450(3) .
N11 C15 1.339(3) .
N11 C11 1.346(3) .
C11 C12 1.382(3) .
C12 C13 1.388(3) .
C13 C14 1.393(3) .
C13 C16 1.510(3) .
C14 C15 1.385(3) .
C16 C16 1.531(4) 3_756

loop_
_geom_hbond_atom_site_label_D
_geom_hbond_atom_site_label_H
_geom_hbond_atom_site_label_A
_geom_hbond_distance_DH
_geom_hbond_distance_HA
_geom_hbond_distance_DA
_geom_hbond_angle_DHA
O1 H1 N11 0.93 1.77 2.691(2) 176.3

loop_
_geom_torsion_atom_site_label_1
_geom_torsion_atom_site_label_2
_geom_torsion_atom_site_label_3
_geom_torsion_atom_site_label_4
_geom_torsion
_geom_torsion_site_symmetry_4
O1 C1 C2 C3 -179.9(2) .
C6 C1 C2 C3 0.0(3) .
C1 C2 C3 C4 0.0(3) .
C2 C3 C4 C5 -0.1(3) .
C3 C4 C5 C6 0.4(3) .
C3 C4 C5 C7 178.3(2) .
O1 C1 C6 C5 -179.87(19) .
C2 C1 C6 C5 0.2(3) .
C4 C5 C6 C1 -0.4(3) .
C7 C5 C6 C1 -178.4(2) .
C4 C5 C7 N1 -31(12) .
C6 C5 C7 N1 147(12) .
C15 N11 C11 C12 -0.1(3) .
N11 C11 C12 C13 1.4(3) .
C11 C12 C13 C14 -1.9(3) .
C11 C12 C13 C16 179.51(19) .
C12 C13 C14 C15 1.1(3) .
C16 C13 C14 C15 179.73(19) .
C11 N11 C15 C14 -0.7(3) .
C13 C14 C15 N11 0.2(3) .
C12 C13 C16 C16 82.9(3) 3_756
C14 C13 C16 C16 -95.7(3) 3_756
